data_4104084
loop_
_publ_author_name
'Shikuo Ren'
'Hoi-Shan Chan'
'Zuowei Xie'

_publ_section_title
;
 Synthesis, Structure, and Reactivity of Zirconacyclopentene Incorporating
 a Carboranyl Unit
;
_journal_name_full 'Journal of the American Chemical Society'
_journal_page_first 3862
_journal_page_last 3863
_journal_paper_doi 10.1021/ja900563u
_journal_volume 131
_journal_year 2009
_chemical_formula_sum 'C18 H30 B10 Zr'
_chemical_formula_weight 445.74
_chemical_name_systematic
; 
 ? 
;
_space_group_IT_number 15
_symmetry_cell_setting monoclinic
_symmetry_space_group_name_Hall '-C 2yc'
_symmetry_space_group_name_H-M 'C 1 2/c 1'
_atom_sites_solution_hydrogens geom
_atom_sites_solution_primary direct
_atom_sites_solution_secondary difmap
_audit_creation_method SHELXL-97
_cell_angle_alpha 90.00
_cell_angle_beta 105.527(2)
_cell_angle_gamma 90.00
_cell_formula_units_Z 8
_cell_length_a 26.251(2)
_cell_length_b 9.4449(8)
_cell_length_c 18.2801(16)
_cell_measurement_reflns_used 1015
_cell_measurement_temperature 293(2)
_cell_measurement_theta_max 27.57
_cell_measurement_theta_min 3.11
_cell_volume 4366.9(6)
_computing_cell_refinement 'BRUKER SMART CCD DIFFRACTOMETER'
_computing_data_collection 'BRUKER SMART CCD DIFFRACTOMETER'
_computing_data_reduction 'BRUKER SMART CCD DIFFRACTOMETER'
_computing_molecular_graphics 'SIEMENS SHELXTL'
_computing_publication_material 'SIEMENS SHELXTL'
_computing_structure_refinement 'SHELXL-97 (Sheldrick, 1997)'
_computing_structure_solution 'SHELXS-97 (Sheldrick, 1990)'
_diffrn_ambient_temperature 293(2)
_diffrn_measured_fraction_theta_full 0.995
_diffrn_measured_fraction_theta_max 0.995
_diffrn_measurement_device_type 'BRUKER SMART CCD DIFFRACTOMETER'
_diffrn_measurement_method 'OMEGA SCAN'
_diffrn_radiation_monochromator graphite
_diffrn_radiation_source 'fine-focus sealed tube'
_diffrn_radiation_type MoK\a
_diffrn_radiation_wavelength 0.71073
_diffrn_reflns_av_R_equivalents 0.0269
_diffrn_reflns_av_sigmaI/netI 0.0305
_diffrn_reflns_limit_h_max 30
_diffrn_reflns_limit_h_min -34
_diffrn_reflns_limit_k_max 12
_diffrn_reflns_limit_k_min -12
_diffrn_reflns_limit_l_max 24
_diffrn_reflns_limit_l_min -21
_diffrn_reflns_number 14442
_diffrn_reflns_theta_full 28.02
_diffrn_reflns_theta_max 28.02
_diffrn_reflns_theta_min 1.61
_exptl_absorpt_coefficient_mu 0.506
_exptl_absorpt_correction_T_max 1.000
_exptl_absorpt_correction_T_min 0.861196
_exptl_absorpt_correction_type SADABS
_exptl_crystal_colour yellow
_exptl_crystal_density_diffrn 1.356
_exptl_crystal_density_meas 0
_exptl_crystal_density_method 'not measured'
_exptl_crystal_description block
_exptl_crystal_F_000 1824
_exptl_crystal_size_max 0.40
_exptl_crystal_size_mid 0.30
_exptl_crystal_size_min 0.20
_refine_diff_density_max 0.486
_refine_diff_density_min -0.341
_refine_diff_density_rms 0.060
_refine_ls_extinction_method none
_refine_ls_goodness_of_fit_ref 1.048
_refine_ls_hydrogen_treatment riding
_refine_ls_matrix_type full
_refine_ls_number_parameters 262
_refine_ls_number_reflns 5280
_refine_ls_number_restraints 0
_refine_ls_restrained_S_all 1.048
_refine_ls_R_factor_all 0.0410
_refine_ls_R_factor_gt 0.0315
_refine_ls_shift/su_max 0.001
_refine_ls_shift/su_mean 0.000
_refine_ls_structure_factor_coef Fsqd
_refine_ls_weighting_details 'calc w=1/[\s^2^(Fo^2^)+(0.0387P)^2^+3.3849P] where P=(Fo^2^+2Fc^2^)/3'
_refine_ls_weighting_scheme calc
_refine_ls_wR_factor_gt 0.0782
_refine_ls_wR_factor_ref 0.0844
_reflns_number_gt 4395
_reflns_number_total 5280
_reflns_threshold_expression >2sigma(I)
_cod_data_source_file ja900563u_si_002_1.cif
_cod_data_source_block 1
_cod_database_code 4104084

loop_
_symmetry_equiv_pos_as_xyz
'x, y, z'
'-x, y, -z+1/2'
'x+1/2, y+1/2, z'
'-x+1/2, y+1/2, -z+1/2'
'-x, -y, -z'
'x, -y, z-1/2'
'-x+1/2, -y+1/2, -z'
'x+1/2, -y+1/2, z-1/2'

loop_
_atom_site_label
_atom_site_type_symbol
_atom_site_fract_x
_atom_site_fract_y
_atom_site_fract_z
_atom_site_U_iso_or_equiv
_atom_site_adp_type
_atom_site_occupancy
_atom_site_symmetry_multiplicity
_atom_site_calc_flag
_atom_site_refinement_flags
Zr1 Zr 0.121261(7) 0.28466(2) 0.652909(10) 0.03151(7) Uani 1 1 d .
C1 C 0.12080(8) 0.3378(2) 0.47186(11) 0.0365(4) Uani 1 1 d .
C2 C 0.11566(7) 0.20028(19) 0.52776(11) 0.0307(4) Uani 1 1 d .
C11 C 0.13013(9) 0.4777(2) 0.51331(12) 0.0412(5) Uani 1 1 d .
C12 C 0.14254(13) 0.6005(3) 0.46729(16) 0.0688(8) Uani 1 1 d .
H12A H 0.1267 0.5822 0.4138 0.083 Uiso 1 1 calc R
H12B H 0.1267 0.6860 0.4807 0.083 Uiso 1 1 calc R
C13 C 0.20099(16) 0.6244(5) 0.4799(2) 0.1127(16) Uani 1 1 d .
H13A H 0.2066 0.7026 0.4495 0.169 Uiso 1 1 calc R
H13B H 0.2169 0.5408 0.4659 0.169 Uiso 1 1 calc R
H13C H 0.2168 0.6449 0.5326 0.169 Uiso 1 1 calc R
C14 C 0.13041(8) 0.4833(2) 0.58698(12) 0.0409(5) Uani 1 1 d .
C15 C 0.14009(12) 0.6244(3) 0.63003(16) 0.0625(7) Uani 1 1 d .
H15A H 0.1495 0.6048 0.6841 0.075 Uiso 1 1 calc R
H15B H 0.1700 0.6711 0.6188 0.075 Uiso 1 1 calc R
C16 C 0.09425(16) 0.7233(3) 0.6117(2) 0.0843(10) Uani 1 1 d .
H16A H 0.1034 0.8084 0.6409 0.126 Uiso 1 1 calc R
H16B H 0.0646 0.6792 0.6237 0.126 Uiso 1 1 calc R
H16C H 0.0852 0.7459 0.5586 0.126 Uiso 1 1 calc R
C17 C 0.21051(10) 0.1679(4) 0.67891(15) 0.0632(7) Uani 1 1 d .
H17A H 0.2238 0.1144 0.6420 0.076 Uiso 1 1 calc R
C18 C 0.18555(10) 0.1098(3) 0.73073(17) 0.0649(8) Uani 1 1 d .
H18A H 0.1786 0.0089 0.7360 0.078 Uiso 1 1 calc R
C19 C 0.18077(11) 0.2143(4) 0.78082(15) 0.0670(8) Uani 1 1 d .
H19A H 0.1695 0.2003 0.8273 0.080 Uiso 1 1 calc R
C20 C 0.20110(11) 0.3397(4) 0.75955(16) 0.0687(8) Uani 1 1 d .
H20A H 0.2071 0.4276 0.7891 0.082 Uiso 1 1 calc R
C21 C 0.22011(9) 0.3100(4) 0.69640(16) 0.0661(9) Uani 1 1 d .
H21A H 0.2415 0.3735 0.6744 0.079 Uiso 1 1 calc R
C22 C 0.02467(9) 0.2272(3) 0.62210(15) 0.0488(6) Uani 1 1 d .
H22A H 0.0051 0.1697 0.5791 0.059 Uiso 1 1 calc R
C23 C 0.04779(9) 0.1770(3) 0.69657(15) 0.0514(6) Uani 1 1 d .
H23A H 0.0465 0.0793 0.7140 0.062 Uiso 1 1 calc R
C24 C 0.06339(10) 0.2950(3) 0.74297(14) 0.0521(6) Uani 1 1 d .
H24A H 0.0760 0.2932 0.7985 0.063 Uiso 1 1 calc R
C25 C 0.05157(10) 0.4163(3) 0.69873(14) 0.0514(6) Uani 1 1 d .
H25A H 0.0546 0.5137 0.7179 0.062 Uiso 1 1 calc R
C26 C 0.02741(9) 0.3752(3) 0.62374(13) 0.0481(5) Uani 1 1 d .
H26A H 0.0105 0.4388 0.5819 0.058 Uiso 1 1 calc R
B3 B 0.06012(9) 0.2608(3) 0.46102(14) 0.0382(5) Uani 1 1 d .
H3 H 0.0270 0.3133 0.4764 0.046 Uiso 1 1 calc R
B4 B 0.08066(12) 0.3143(3) 0.38071(15) 0.0492(6) Uani 1 1 d .
H4 H 0.0610 0.4011 0.3436 0.059 Uiso 1 1 calc R
B5 B 0.14996(12) 0.2879(3) 0.40169(15) 0.0501(6) Uani 1 1 d .
H5 H 0.1752 0.3575 0.3780 0.060 Uiso 1 1 calc R
B6 B 0.17166(10) 0.2187(3) 0.49526(14) 0.0405(5) Uani 1 1 d .
H6 H 0.2110 0.2436 0.5327 0.049 Uiso 1 1 calc R
B7 B 0.07264(10) 0.0783(3) 0.47513(14) 0.0407(5) Uani 1 1 d .
H7 H 0.0475 0.0098 0.4995 0.049 Uiso 1 1 calc R
B8 B 0.05015(11) 0.1469(3) 0.38174(15) 0.0517(7) Uani 1 1 d .
H8 H 0.0105 0.1235 0.3451 0.062 Uiso 1 1 calc R
B9 B 0.10627(13) 0.1637(4) 0.34471(16) 0.0568(7) Uani 1 1 d .
H9 H 0.1031 0.1512 0.2838 0.068 Uiso 1 1 calc R
B10 B 0.16277(11) 0.1045(3) 0.41615(16) 0.0513(7) Uani 1 1 d .
H10 H 0.1964 0.0532 0.4017 0.062 Uiso 1 1 calc R
B11 B 0.14159(10) 0.0522(3) 0.49640(15) 0.0426(5) Uani 1 1 d .
H11 H 0.1614 -0.0328 0.5346 0.051 Uiso 1 1 calc R
B12 B 0.10115(12) 0.0171(3) 0.40320(16) 0.0526(7) Uani 1 1 d .
H12 H 0.0946 -0.0909 0.3802 0.063 Uiso 1 1 calc R

loop_
_atom_site_aniso_label
_atom_site_aniso_U_11
_atom_site_aniso_U_22
_atom_site_aniso_U_33
_atom_site_aniso_U_23
_atom_site_aniso_U_13
_atom_site_aniso_U_12
Zr1 0.03230(11) 0.03518(12) 0.02827(11) 0.00097(8) 0.01022(7) -0.00441(7)
C1 0.0425(10) 0.0370(10) 0.0312(10) 0.0046(8) 0.0121(8) -0.0043(9)
C2 0.0314(9) 0.0299(10) 0.0320(9) 0.0004(7) 0.0109(7) -0.0027(7)
C11 0.0503(12) 0.0313(10) 0.0411(11) 0.0060(9) 0.0105(9) -0.0078(9)
C12 0.108(2) 0.0454(14) 0.0507(15) 0.0124(12) 0.0173(15) -0.0200(15)
C13 0.133(3) 0.132(3) 0.074(2) 0.014(2) 0.029(2) -0.088(3)
C14 0.0480(12) 0.0332(10) 0.0413(11) -0.0015(9) 0.0119(9) -0.0080(9)
C15 0.0826(18) 0.0461(14) 0.0585(16) -0.0109(12) 0.0184(14) -0.0137(13)
C16 0.113(3) 0.0505(17) 0.091(3) -0.0097(16) 0.031(2) 0.0030(17)
C17 0.0418(13) 0.096(2) 0.0484(14) 0.0084(15) 0.0063(11) 0.0223(14)
C18 0.0530(14) 0.0654(18) 0.0659(18) 0.0246(15) -0.0020(12) 0.0056(13)
C19 0.0533(15) 0.107(3) 0.0366(13) 0.0200(15) 0.0055(11) 0.0005(15)
C20 0.0598(16) 0.082(2) 0.0496(15) -0.0099(15) -0.0103(12) -0.0100(15)
C21 0.0332(11) 0.101(2) 0.0579(16) 0.0240(16) 0.0015(11) -0.0173(13)
C22 0.0329(10) 0.0627(15) 0.0548(14) -0.0136(12) 0.0187(10) -0.0087(10)
C23 0.0462(12) 0.0543(14) 0.0636(16) 0.0084(12) 0.0320(11) -0.0072(11)
C24 0.0508(13) 0.0734(18) 0.0392(12) -0.0019(12) 0.0241(10) -0.0037(12)
C25 0.0575(14) 0.0528(14) 0.0518(14) -0.0102(11) 0.0281(11) 0.0020(11)
C26 0.0427(11) 0.0592(15) 0.0467(13) 0.0021(11) 0.0194(10) 0.0100(10)
B3 0.0365(11) 0.0433(13) 0.0326(11) -0.0043(10) 0.0057(9) -0.0016(10)
B4 0.0586(16) 0.0579(17) 0.0296(12) 0.0026(11) 0.0094(11) -0.0003(13)
B5 0.0593(16) 0.0594(17) 0.0378(13) 0.0011(12) 0.0237(12) -0.0078(13)
B6 0.0375(11) 0.0485(14) 0.0403(13) 0.0028(11) 0.0185(10) -0.0004(10)
B7 0.0429(12) 0.0377(12) 0.0436(13) -0.0089(10) 0.0152(10) -0.0093(10)
B8 0.0548(15) 0.0587(17) 0.0387(14) -0.0155(12) 0.0079(11) -0.0059(13)
B9 0.0678(18) 0.0710(19) 0.0345(13) -0.0099(13) 0.0187(12) -0.0019(16)
B10 0.0546(15) 0.0597(17) 0.0479(15) -0.0067(13) 0.0281(12) 0.0025(13)
B11 0.0471(13) 0.0374(13) 0.0486(14) -0.0035(11) 0.0219(11) 0.0027(10)
B12 0.0623(16) 0.0500(16) 0.0496(15) -0.0174(13) 0.0222(13) -0.0040(13)

loop_
_atom_type_symbol
_atom_type_description
_atom_type_scat_dispersion_real
_atom_type_scat_dispersion_imag
_atom_type_scat_source
C C 0.0033 0.0016 'International Tables Vol C Tables 4.2.6.8 and 6.1.1.4'
H H 0.0000 0.0000 'International Tables Vol C Tables 4.2.6.8 and 6.1.1.4'
B B 0.0013 0.0007 'International Tables Vol C Tables 4.2.6.8 and 6.1.1.4'
Zr Zr -2.9673 0.5597 'International Tables Vol C Tables 4.2.6.8 and 6.1.1.4'

loop_
_geom_angle_atom_site_label_1
_geom_angle_atom_site_label_2
_geom_angle_atom_site_label_3
_geom_angle
C14 Zr1 C2 75.89(7)
C14 Zr1 C23 134.89(8)
C2 Zr1 C23 108.41(8)
C14 Zr1 C20 93.23(10)
C2 Zr1 C20 129.67(9)
C23 Zr1 C20 113.16(10)
C14 Zr1 C22 107.66(8)
C2 Zr1 C22 85.03(7)
C23 Zr1 C22 32.90(8)
C20 Zr1 C22 143.66(10)
C14 Zr1 C18 133.73(9)
C2 Zr1 C18 100.52(9)
C23 Zr1 C18 90.61(9)
C20 Zr1 C18 53.17(11)
C22 Zr1 C18 118.08(9)
C14 Zr1 C21 80.95(9)
C2 Zr1 C21 97.37(9)
C23 Zr1 C21 139.40(9)
C20 Zr1 C21 32.46(10)
C22 Zr1 C21 171.39(9)
C18 Zr1 C21 53.39(10)
C14 Zr1 C17 103.66(9)
C2 Zr1 C17 81.39(8)
C23 Zr1 C17 121.45(10)
C20 Zr1 C17 53.22(10)
C22 Zr1 C17 141.49(10)
C18 Zr1 C17 32.33(9)
C21 Zr1 C17 32.01(10)
C14 Zr1 C24 118.73(8)
C2 Zr1 C24 138.08(7)
C23 Zr1 C24 32.26(8)
C20 Zr1 C24 90.50(10)
C22 Zr1 C24 53.50(8)
C18 Zr1 C24 94.96(10)
C21 Zr1 C24 122.74(9)
C17 Zr1 C24 125.90(9)
C14 Zr1 C26 81.05(8)
C2 Zr1 C26 95.98(7)
C23 Zr1 C26 53.94(8)
C20 Zr1 C26 131.27(10)
C22 Zr1 C26 32.30(8)
C18 Zr1 C26 144.22(9)
C21 Zr1 C26 154.20(10)
C17 Zr1 C26 173.77(10)
C24 Zr1 C26 53.22(8)
C14 Zr1 C19 125.40(9)
C2 Zr1 C19 131.46(9)
C23 Zr1 C19 86.34(9)
C20 Zr1 C19 32.19(10)
C22 Zr1 C19 119.24(9)
C18 Zr1 C19 31.66(10)
C21 Zr1 C19 53.32(9)
C17 Zr1 C19 52.90(9)
C24 Zr1 C19 74.79(9)
C26 Zr1 C19 127.61(9)
C14 Zr1 C25 87.63(8)
C2 Zr1 C25 127.99(7)
C23 Zr1 C25 53.49(9)
C20 Zr1 C25 99.72(10)
C22 Zr1 C25 53.38(8)
C18 Zr1 C25 124.79(10)
C21 Zr1 C25 128.65(10)
C17 Zr1 C25 150.56(9)
C24 Zr1 C25 31.88(8)
C26 Zr1 C25 32.18(7)
C19 Zr1 C25 98.35(9)
C11 C1 C2 113.56(16)
C11 C1 B6 116.05(17)
C2 C1 B6 61.57(13)
C11 C1 B3 116.75(17)
C2 C1 B3 61.24(12)
B6 C1 B3 112.90(17)
C11 C1 B5 124.54(18)
C2 C1 B5 111.41(17)
B6 C1 B5 62.26(15)
B3 C1 B5 112.45(17)
C11 C1 B4 124.76(18)
C2 C1 B4 111.06(17)
B6 C1 B4 112.95(18)
B3 C1 B4 61.76(14)
B5 C1 B4 61.74(16)
C1 C2 B7 109.02(16)
C1 C2 B11 108.81(16)
B7 C2 B11 61.77(14)
C1 C2 B3 60.33(13)
B7 C2 B3 61.49(13)
B11 C2 B3 111.60(16)
C1 C2 B6 60.07(13)
B7 C2 B6 111.45(16)
B11 C2 B6 61.31(13)
B3 C2 B6 110.91(16)
C1 C2 Zr1 109.28(11)
B7 C2 Zr1 128.54(13)
B11 C2 Zr1 131.46(14)
B3 C2 Zr1 112.92(12)
B6 C2 Zr1 116.98(13)
C14 C11 C1 119.56(18)
C14 C11 C12 125.4(2)
C1 C11 C12 114.9(2)
C13 C12 C11 113.0(3)
C11 C14 C15 120.2(2)
C11 C14 Zr1 121.61(15)
C15 C14 Zr1 118.07(16)
C16 C15 C14 114.6(2)
C21 C17 C18 108.2(3)
C21 C17 Zr1 73.86(15)
C18 C17 Zr1 73.68(15)
C19 C18 C17 108.1(3)
C19 C18 Zr1 74.80(16)
C17 C18 Zr1 73.99(15)
C18 C19 C20 108.3(3)
C18 C19 Zr1 73.55(15)
C20 C19 Zr1 72.98(15)
C19 C20 C21 107.9(3)
C19 C20 Zr1 74.83(15)
C21 C20 Zr1 74.10(14)
C17 C21 C20 107.5(3)
C17 C21 Zr1 74.13(14)
C20 C21 Zr1 73.44(14)
C26 C22 C23 107.9(2)
C26 C22 Zr1 74.67(13)
C23 C22 Zr1 73.07(12)
C24 C23 C22 107.3(2)
C24 C23 Zr1 75.06(13)
C22 C23 Zr1 74.03(12)
C25 C24 C23 108.8(2)
C25 C24 Zr1 74.43(13)
C23 C24 Zr1 72.67(13)
C24 C25 C26 108.3(2)
C24 C25 Zr1 73.69(14)
C26 C25 Zr1 73.66(12)
C22 C26 C25 107.7(2)
C22 C26 Zr1 73.02(13)
C25 C26 Zr1 74.16(13)
C1 B3 C2 58.43(12)
C1 B3 B7 105.50(17)
C2 B3 B7 58.92(13)
C1 B3 B8 106.39(18)
C2 B3 B8 106.82(18)
B7 B3 B8 60.34(16)
C1 B3 B4 59.60(14)
C2 B3 B4 107.08(17)
B7 B3 B4 108.37(19)
B8 B3 B4 60.28(16)
C1 B4 B3 58.64(13)
C1 B4 B9 105.43(19)
B3 B4 B9 108.0(2)
C1 B4 B5 58.99(14)
B3 B4 B5 107.66(18)
B9 B4 B5 59.92(17)
C1 B4 B8 105.30(18)
B3 B4 B8 59.85(15)
B9 B4 B8 60.41(17)
B5 B4 B8 108.2(2)
C1 B5 B9 105.76(19)
C1 B5 B10 105.08(18)
B9 B5 B10 60.44(18)
C1 B5 B4 59.27(14)
B9 B5 B4 60.06(17)
B10 B5 B4 108.2(2)
C1 B5 B6 58.44(13)
B9 B5 B6 108.2(2)
B10 B5 B6 59.80(15)
B4 B5 B6 107.82(18)
C1 B6 C2 58.36(12)
C1 B6 B11 105.52(17)
C2 B6 B11 58.89(12)
C1 B6 B10 105.87(18)
C2 B6 B10 106.28(17)
B11 B6 B10 60.27(15)
C1 B6 B5 59.29(14)
C2 B6 B5 106.48(17)
B11 B6 B5 108.11(19)
B10 B6 B5 59.96(16)
C2 B7 B3 59.59(12)
C2 B7 B11 59.18(13)
B3 B7 B11 107.99(17)
C2 B7 B8 107.07(18)
B3 B7 B8 60.00(15)
B11 B7 B8 108.71(18)
C2 B7 B12 106.80(17)
B3 B7 B12 108.00(19)
B11 B7 B12 60.44(15)
B8 B7 B12 60.22(16)
B3 B8 B7 59.67(14)
B3 B8 B4 59.88(15)
B7 B8 B4 107.52(18)
B3 B8 B12 107.51(18)
B7 B8 B12 59.92(16)
B4 B8 B12 107.5(2)
B3 B8 B9 107.50(19)
B7 B8 B9 107.5(2)
B4 B8 B9 59.77(17)
B12 B8 B9 59.75(17)
B5 B9 B4 60.02(17)
B5 B9 B12 107.7(2)
B4 B9 B12 107.72(19)
B5 B9 B10 59.78(17)
B4 B9 B10 107.7(2)
B12 B9 B10 59.80(17)
B5 B9 B8 107.80(19)
B4 B9 B8 59.82(17)
B12 B9 B8 59.96(17)
B10 B9 B8 107.7(2)
B6 B10 B11 59.66(14)
B6 B10 B5 60.24(15)
B11 B10 B5 107.85(18)
B6 B10 B12 107.97(18)
B11 B10 B12 60.28(15)
B5 B10 B12 107.7(2)
B6 B10 B9 108.0(2)
B11 B10 B9 108.04(19)
B5 B10 B9 59.78(18)
B12 B10 B9 59.89(18)
C2 B11 B6 59.80(13)
C2 B11 B7 59.05(13)
B6 B11 B7 108.05(18)
C2 B11 B10 106.84(18)
B6 B11 B10 60.07(15)
B7 B11 B10 108.03(19)
C2 B11 B12 106.41(18)
B6 B11 B12 108.00(19)
B7 B11 B12 60.08(15)
B10 B11 B12 59.91(16)
B10 B12 B7 107.48(18)
B10 B12 B9 60.31(17)
B7 B12 B9 107.9(2)
B10 B12 B8 108.3(2)
B7 B12 B8 59.86(15)
B9 B12 B8 60.29(17)
B10 B12 B11 59.81(15)
B7 B12 B11 59.48(14)
B9 B12 B11 108.0(2)
B8 B12 B11 107.66(18)

loop_
_geom_bond_atom_site_label_1
_geom_bond_atom_site_label_2
_geom_bond_distance
Zr1 C14 2.277(2)
Zr1 C2 2.390(2)
Zr1 C23 2.493(2)
Zr1 C20 2.505(2)
Zr1 C22 2.505(2)
Zr1 C18 2.513(2)
Zr1 C21 2.513(2)
Zr1 C17 2.517(2)
Zr1 C24 2.523(2)
Zr1 C26 2.526(2)
Zr1 C19 2.529(3)
Zr1 C25 2.533(2)
C1 C11 1.510(3)
C1 C2 1.680(3)
C1 B6 1.710(3)
C1 B3 1.713(3)
C1 B5 1.726(3)
C1 B4 1.731(3)
C2 B7 1.717(3)
C2 B11 1.719(3)
C2 B3 1.729(3)
C2 B6 1.736(3)
C11 C14 1.346(3)
C11 C12 1.518(3)
C12 C13 1.506(5)
C14 C15 1.534(3)
C15 C16 1.489(4)
C17 C21 1.387(4)
C17 C18 1.400(4)
C18 C19 1.375(4)
C19 C20 1.396(4)
C20 C21 1.403(4)
C22 C26 1.400(4)
C22 C23 1.415(4)
C23 C24 1.394(4)
C24 C25 1.389(4)
C25 C26 1.402(3)
B3 B7 1.761(4)
B3 B8 1.767(4)
B3 B4 1.768(4)
B4 B9 1.774(4)
B4 B5 1.774(4)
B4 B8 1.775(4)
B5 B9 1.772(4)
B5 B10 1.772(4)
B5 B6 1.777(4)
B6 B11 1.762(4)
B6 B10 1.769(4)
B7 B11 1.764(4)
B7 B8 1.773(4)
B7 B12 1.774(4)
B8 B12 1.780(4)
B8 B9 1.786(4)
B9 B12 1.776(5)
B9 B10 1.784(4)
B10 B11 1.772(4)
B10 B12 1.774(4)
B11 B12 1.781(4)
